data_4035454
loop_
_publ_author_name
'Mishra, Aniket'
'Mukherjee, Upasana'
'Vats, Tripta Kumari'
'Deb, Indubhusan'

_publ_section_title
;
 Ir(III)/MPAA-Catalyzed Mild and Selective C-H Amidation of N-Sulfonyl
 Ketimines: Access To Benzosultam-Fused Quinazolines/Quinazolinones.
;
_journal_issue 7
_journal_name_full 'The Journal of organic chemistry'
_journal_page_first 3756
_journal_page_last 3767
_journal_paper_doi 10.1021/acs.joc.8b00125
_journal_volume 83
_journal_year 2018
_chemical_formula_moiety 'C20 H14 N2 O3 S'
_chemical_formula_sum 'C20 H14 N2 O3 S'
_chemical_formula_weight 362.39
_space_group_crystal_system monoclinic
_space_group_IT_number 9
_space_group_name_Hall 'C -2yc'
_space_group_name_H-M_alt 'C 1 c 1'
_atom_sites_solution_hydrogens geom
_atom_sites_solution_primary dual
_audit_creation_date 2017-11-29
_audit_creation_method
;
Olex2 1.2
(compiled 2016.09.09 svn.r3337 for OlexSys, GUI svn.r5381)
;
_cell_angle_alpha 90
_cell_angle_beta 102.365(3)
_cell_angle_gamma 90
_cell_formula_units_Z 4
_cell_length_a 15.368(4)
_cell_length_b 14.888(4)
_cell_length_c 7.803(2)
_cell_measurement_reflns_used 6773
_cell_measurement_temperature 296(2)
_cell_measurement_theta_max 26.74
_cell_measurement_theta_min 2.71
_cell_volume 1743.9(8)
_computing_cell_refinement 'SAINT v8.34A (Bruker, 2013)'
_computing_data_reduction 'SAINT v8.34A (Bruker, 2013)'
_computing_molecular_graphics 'Olex2 (Dolomanov et al., 2009)'
_computing_publication_material 'Olex2 (Dolomanov et al., 2009)'
_computing_structure_refinement 'ShelXL (Sheldrick, 2015)'
_computing_structure_solution 'ShelXT (Sheldrick, 2015)'
_diffrn_ambient_temperature 296.15
_diffrn_measured_fraction_theta_full 0.999
_diffrn_measured_fraction_theta_max 0.990
_diffrn_measurement_device_type 'Bruker APEX-II CCD'
_diffrn_measurement_method '\f and \w scans'
_diffrn_radiation_type MoK\a
_diffrn_radiation_wavelength 0.71073
_diffrn_reflns_av_R_equivalents 0.0301
_diffrn_reflns_av_unetI/netI 0.0277
_diffrn_reflns_Laue_measured_fraction_full 0.999
_diffrn_reflns_Laue_measured_fraction_max 0.990
_diffrn_reflns_limit_h_max 19
_diffrn_reflns_limit_h_min -19
_diffrn_reflns_limit_k_max 18
_diffrn_reflns_limit_k_min -18
_diffrn_reflns_limit_l_max 9
_diffrn_reflns_limit_l_min -9
_diffrn_reflns_number 11331
_diffrn_reflns_point_group_measured_fraction_full 0.987
_diffrn_reflns_point_group_measured_fraction_max 0.967
_diffrn_reflns_theta_full 25.242
_diffrn_reflns_theta_max 27.005
_diffrn_reflns_theta_min 2.714
_diffrn_standards_number 0
_exptl_absorpt_coefficient_mu 0.208
_exptl_absorpt_correction_T_max 0.7455
_exptl_absorpt_correction_T_min 0.6669
_exptl_absorpt_correction_type multi-scan
_exptl_absorpt_process_details
'SADABS-2014/5 (Bruker,2014/5) was used for absorption correction. wR2(int) was 0.0940 before and 0.0445 after correction. The Ratio of minimum to maximum transmission is 0.8946. The \l/2 correction factor is 0.00150.'
_exptl_crystal_colour 'clear yellowish yellow'
_exptl_crystal_colour_lustre clear
_exptl_crystal_colour_modifier yellowish
_exptl_crystal_colour_primary yellow
_exptl_crystal_density_diffrn 1.380
_exptl_crystal_description block
_exptl_crystal_F_000 752
_exptl_crystal_recrystallization_method 'DCM:Hexane Solvent Mixture'
_exptl_crystal_size_max 0.89
_exptl_crystal_size_mid 0.25
_exptl_crystal_size_min 0.11
_refine_diff_density_max 0.212
_refine_diff_density_min -0.251
_refine_diff_density_rms 0.057
_refine_ls_abs_structure_details
;
 Flack x determined using 1561 quotients [(I+)-(I-)]/[(I+)+(I-)]
 (Parsons, Flack and Wagner, Acta Cryst. B69 (2013) 249-259).
;
_refine_ls_abs_structure_Flack 0.02(2)
_refine_ls_extinction_method none
_refine_ls_goodness_of_fit_ref 1.079
_refine_ls_hydrogen_treatment constr
_refine_ls_matrix_type full
_refine_ls_number_parameters 235
_refine_ls_number_reflns 3668
_refine_ls_number_restraints 2
_refine_ls_restrained_S_all 1.079
_refine_ls_R_factor_all 0.0341
_refine_ls_R_factor_gt 0.0311
_refine_ls_shift/su_max 0.000
_refine_ls_shift/su_mean 0.000
_refine_ls_structure_factor_coef Fsqd
_refine_ls_weighting_details 'w=1/[\s^2^(Fo^2^)+(0.0517P)^2^+0.1692P] where P=(Fo^2^+2Fc^2^)/3'
_refine_ls_weighting_scheme calc
_refine_ls_wR_factor_gt 0.0817
_refine_ls_wR_factor_ref 0.0838
_reflns_Friedel_coverage 0.949
_reflns_Friedel_fraction_full 0.975
_reflns_Friedel_fraction_max 0.944
_reflns_number_gt 3432
_reflns_number_total 3668
_reflns_threshold_expression 'I > 2\s(I)'
_cod_data_source_file jo8b00125_si_005.cif
_cod_data_source_block ibd_am07_76_0m_a
_cod_database_code 4035454
_shelxl_version_number 2014/6
_shelx_space_group_comment
;
The symmetry employed for this shelxl refinement is uniquely defined
by the following loop, which should always be used as a source of
symmetry information in preference to the above space-group names.
They are only intended as comments.
;
_olex2_refinement_description
;
1. Fixed Uiso
 At 1.2 times of:
  All C(H) groups, All N(H) groups
2.a Aromatic/amide H refined with riding coordinates:
 N2(H2), C11(H11), C4(H4), C5(H5), C10(H10), C2(H2A), C12(H12), C9(H9), C3(H3),
  C17(H17), C16(H16), C20(H20), C18(H18), C19(H19)
;
_olex2_submission_special_instructions 'No special instructions were received'

loop_
_space_group_symop_operation_xyz
'x, y, z'
'x, -y, z+1/2'
'x+1/2, y+1/2, z'
'x+1/2, -y+1/2, z+1/2'

loop_
_atom_site_label
_atom_site_type_symbol
_atom_site_fract_x
_atom_site_fract_y
_atom_site_fract_z
_atom_site_U_iso_or_equiv
_atom_site_adp_type
_atom_site_occupancy
_atom_site_site_symmetry_order
_atom_site_calc_flag
_atom_site_refinement_flags_posn
S1 S 0.44814(5) 0.83143(4) 0.53837(7) 0.04593(18) Uani 1 1 d .
N2 N 0.52174(14) 0.58964(14) 0.2964(3) 0.0430(5) Uani 1 1 d .
H2 H 0.4913 0.6386 0.2853 0.052 Uiso 1 1 calc R
O2 O 0.46245(16) 0.91669(14) 0.4653(3) 0.0660(6) Uani 1 1 d .
O3 O 0.51488(14) 0.44156(13) 0.2298(3) 0.0624(6) Uani 1 1 d .
O1 O 0.35880(14) 0.80150(16) 0.5187(3) 0.0682(6) Uani 1 1 d .
N1 N 0.50672(15) 0.75478(14) 0.4552(3) 0.0450(5) Uani 1 1 d .
C14 C 0.47953(16) 0.51478(17) 0.2183(3) 0.0416(5) Uani 1 1 d .
C13 C 0.60947(15) 0.59468(15) 0.3925(3) 0.0373(5) Uani 1 1 d .
C6 C 0.57194(15) 0.75390(14) 0.7567(3) 0.0349(5) Uani 1 1 d .
C15 C 0.38695(17) 0.52793(18) 0.1146(3) 0.0465(6) Uani 1 1 d .
C8 C 0.63380(15) 0.65755(14) 0.5293(3) 0.0350(5) Uani 1 1 d .
C7 C 0.56934(15) 0.72142(14) 0.5761(3) 0.0347(5) Uani 1 1 d .
C11 C 0.76203(19) 0.5438(2) 0.4469(4) 0.0547(7) Uani 1 1 d .
H11 H 0.8046 0.5050 0.4204 0.066 Uiso 1 1 calc R
C4 C 0.6078(2) 0.7658(2) 1.0671(4) 0.0562(7) Uani 1 1 d .
H4 H 0.6409 0.7476 1.1757 0.067 Uiso 1 1 calc R
C5 C 0.62252(17) 0.72498(18) 0.9167(3) 0.0446(6) Uani 1 1 d .
H5 H 0.6648 0.6797 0.9223 0.053 Uiso 1 1 calc R
C1 C 0.50787(17) 0.81942(16) 0.7553(4) 0.0416(5) Uani 1 1 d .
C10 C 0.78634(18) 0.6056(2) 0.5788(4) 0.0504(6) Uani 1 1 d .
H10 H 0.8452 0.6092 0.6400 0.061 Uiso 1 1 calc R
C2 C 0.4935(2) 0.8615(2) 0.9027(4) 0.0546(7) Uani 1 1 d .
H2A H 0.4512 0.9067 0.8968 0.066 Uiso 1 1 calc R
C12 C 0.67508(18) 0.53852(17) 0.3529(4) 0.0475(6) Uani 1 1 d .
H12 H 0.6602 0.4970 0.2623 0.057 Uiso 1 1 calc R
C9 C 0.72245(17) 0.66254(17) 0.6201(3) 0.0423(5) Uani 1 1 d .
H9 H 0.7388 0.7046 0.7094 0.051 Uiso 1 1 calc R
C3 C 0.5449(2) 0.8334(2) 1.0602(4) 0.0632(9) Uani 1 1 d .
H3 H 0.5374 0.8601 1.1638 0.076 Uiso 1 1 calc R
C17 C 0.2504(3) 0.4579(3) -0.0335(6) 0.0802(11) Uani 1 1 d .
H17 H 0.2176 0.4062 -0.0692 0.096 Uiso 1 1 calc R
C16 C 0.3363(2) 0.4514(2) 0.0630(5) 0.0628(8) Uani 1 1 d .
H16 H 0.3608 0.3951 0.0941 0.075 Uiso 1 1 calc R
C20 C 0.3504(3) 0.6105(3) 0.0627(6) 0.0864(13) Uani 1 1 d .
H20 H 0.3843 0.6624 0.0899 0.104 Uiso 1 1 calc R
C18 C 0.2136(3) 0.5395(4) -0.0764(6) 0.0980(15) Uani 1 1 d .
H18 H 0.1548 0.5439 -0.1373 0.118 Uiso 1 1 calc R
C19 C 0.2632(4) 0.6162(3) -0.0301(7) 0.115(2) Uani 1 1 d .
H19 H 0.2378 0.6721 -0.0615 0.138 Uiso 1 1 calc R

loop_
_atom_site_aniso_label
_atom_site_aniso_U_11
_atom_site_aniso_U_22
_atom_site_aniso_U_33
_atom_site_aniso_U_23
_atom_site_aniso_U_13
_atom_site_aniso_U_12
S1 0.0475(3) 0.0390(3) 0.0491(3) -0.0007(3) 0.0058(2) 0.0142(3)
N2 0.0445(11) 0.0379(10) 0.0433(11) -0.0087(8) 0.0019(9) 0.0127(8)
O2 0.0819(15) 0.0430(11) 0.0720(14) 0.0112(9) 0.0139(11) 0.0211(10)
O3 0.0515(11) 0.0361(9) 0.0955(16) -0.0070(10) 0.0066(11) 0.0073(8)
O1 0.0465(11) 0.0738(14) 0.0781(15) -0.0090(13) -0.0008(10) 0.0100(10)
N1 0.0554(13) 0.0402(11) 0.0372(10) -0.0002(9) 0.0048(9) 0.0140(9)
C14 0.0432(13) 0.0385(13) 0.0437(12) -0.0045(10) 0.0105(10) 0.0047(9)
C13 0.0398(12) 0.0343(11) 0.0372(12) 0.0005(9) 0.0068(9) 0.0056(9)
C6 0.0395(12) 0.0297(10) 0.0356(11) -0.0024(9) 0.0082(9) -0.0036(8)
C15 0.0481(14) 0.0498(14) 0.0404(13) -0.0102(11) 0.0071(11) 0.0054(11)
C8 0.0398(12) 0.0312(10) 0.0345(11) 0.0032(8) 0.0089(9) 0.0048(9)
C7 0.0403(11) 0.0293(10) 0.0337(11) 0.0015(8) 0.0064(9) 0.0023(8)
C11 0.0401(14) 0.0589(17) 0.0675(18) -0.0065(14) 0.0168(13) 0.0097(12)
C4 0.0716(19) 0.0616(18) 0.0348(13) -0.0022(12) 0.0100(12) -0.0149(14)
C5 0.0520(14) 0.0427(13) 0.0370(12) 0.0017(10) 0.0050(11) -0.0047(10)
C1 0.0437(13) 0.0379(11) 0.0449(13) -0.0046(10) 0.0132(11) -0.0006(9)
C10 0.0340(12) 0.0616(17) 0.0554(16) -0.0015(13) 0.0088(11) 0.0022(11)
C2 0.0600(17) 0.0544(15) 0.0552(16) -0.0157(13) 0.0250(14) -0.0005(13)
C12 0.0463(14) 0.0445(13) 0.0533(15) -0.0102(11) 0.0144(11) 0.0054(11)
C9 0.0404(12) 0.0431(13) 0.0431(13) -0.0005(10) 0.0085(10) -0.0013(9)
C3 0.079(2) 0.069(2) 0.0475(17) -0.0195(14) 0.0289(16) -0.0142(16)
C17 0.059(2) 0.101(3) 0.076(2) -0.001(2) 0.0020(17) -0.024(2)
C16 0.0556(16) 0.0619(18) 0.0685(19) 0.0062(15) 0.0077(14) -0.0095(14)
C20 0.090(3) 0.0621(19) 0.083(3) -0.0231(19) -0.035(2) 0.0251(18)
C18 0.063(2) 0.134(4) 0.082(3) -0.022(3) -0.019(2) 0.015(2)
C19 0.112(4) 0.094(3) 0.108(4) -0.030(3) -0.051(3) 0.053(3)

loop_
_atom_type_symbol
_atom_type_description
_atom_type_scat_dispersion_real
_atom_type_scat_dispersion_imag
_atom_type_scat_source
C C 0.0033 0.0016 'International Tables Vol C Tables 4.2.6.8 and 6.1.1.4'
H H 0.0000 0.0000 'International Tables Vol C Tables 4.2.6.8 and 6.1.1.4'
N N 0.0061 0.0033 'International Tables Vol C Tables 4.2.6.8 and 6.1.1.4'
O O 0.0106 0.0060 'International Tables Vol C Tables 4.2.6.8 and 6.1.1.4'
S S 0.1246 0.1234 'International Tables Vol C Tables 4.2.6.8 and 6.1.1.4'

loop_
_geom_angle_atom_site_label_1
_geom_angle_atom_site_label_2
_geom_angle_atom_site_label_3
_geom_angle
O2 S1 N1 108.10(13)
O2 S1 C1 112.50(13)
O1 S1 O2 117.64(14)
O1 S1 N1 109.46(13)
O1 S1 C1 111.49(14)
N1 S1 C1 95.23(11)
C14 N2 H2 116.8
C14 N2 C13 126.5(2)
C13 N2 H2 116.8
C7 N1 S1 110.98(17)
N2 C14 C15 116.2(2)
O3 C14 N2 122.6(2)
O3 C14 C15 121.2(2)
N2 C13 C8 120.7(2)
C12 C13 N2 120.6(2)
C12 C13 C8 118.6(2)
C5 C6 C7 130.4(2)
C1 C6 C7 110.3(2)
C1 C6 C5 119.1(2)
C16 C15 C14 117.4(3)
C20 C15 C14 124.0(3)
C20 C15 C16 118.6(3)
C13 C8 C7 122.2(2)
C9 C8 C13 119.4(2)
C9 C8 C7 118.3(2)
N1 C7 C6 115.6(2)
N1 C7 C8 120.1(2)
C8 C7 C6 124.3(2)
C10 C11 H11 119.5
C10 C11 C12 120.9(2)
C12 C11 H11 119.5
C5 C4 H4 119.2
C5 C4 C3 121.7(3)
C3 C4 H4 119.2
C6 C5 H5 121.2
C4 C5 C6 117.7(3)
C4 C5 H5 121.2
C6 C1 S1 107.72(18)
C2 C1 S1 128.3(2)
C2 C1 C6 123.9(3)
C11 C10 H10 120.3
C11 C10 C9 119.5(3)
C9 C10 H10 120.3
C1 C2 H2A 121.8
C1 C2 C3 116.5(3)
C3 C2 H2A 121.8
C13 C12 H12 119.6
C11 C12 C13 120.7(2)
C11 C12 H12 119.6
C8 C9 H9 119.6
C10 C9 C8 120.8(2)
C10 C9 H9 119.6
C4 C3 H3 119.4
C2 C3 C4 121.2(3)
C2 C3 H3 119.4
C16 C17 H17 120.0
C18 C17 H17 120.0
C18 C17 C16 120.0(4)
C15 C16 H16 119.6
C17 C16 C15 120.9(3)
C17 C16 H16 119.6
C15 C20 H20 120.1
C15 C20 C19 119.8(4)
C19 C20 H20 120.1
C17 C18 H18 119.9
C17 C18 C19 120.1(4)
C19 C18 H18 119.9
C20 C19 H19 119.8
C18 C19 C20 120.4(4)
C18 C19 H19 119.8

loop_
_geom_bond_atom_site_label_1
_geom_bond_atom_site_label_2
_geom_bond_distance
S1 O2 1.428(2)
S1 O1 1.420(2)
S1 N1 1.669(2)
S1 C1 1.753(3)
N2 H2 0.8600
N2 C14 1.365(3)
N2 C13 1.397(3)
O3 C14 1.213(3)
N1 C7 1.294(3)
C14 C15 1.491(4)
C13 C8 1.409(3)
C13 C12 1.394(3)
C6 C7 1.483(3)
C6 C5 1.390(3)
C6 C1 1.384(3)
C15 C16 1.389(4)
C15 C20 1.376(4)
C8 C7 1.474(3)
C8 C9 1.396(4)
C11 H11 0.9300
C11 C10 1.370(4)
C11 C12 1.382(4)
C4 H4 0.9300
C4 C5 1.383(4)
C4 C3 1.388(5)
C5 H5 0.9300
C1 C2 1.369(4)
C10 H10 0.9300
C10 C9 1.387(4)
C2 H2A 0.9300
C2 C3 1.376(5)
C12 H12 0.9300
C9 H9 0.9300
C3 H3 0.9300
C17 H17 0.9300
C17 C16 1.377(5)
C17 C18 1.351(6)
C16 H16 0.9300
C20 H20 0.9300
C20 C19 1.383(5)
C18 H18 0.9300
C18 C19 1.376(7)
C19 H19 0.9300
